data_1515191
loop_
_publ_author_name
'Zhao, Xiaoxi'
'Stephan, Douglas W.'

_publ_section_title
;
 Frustrated Lewis pair olefin addition reactions: P-, N-, C- and H-based
 nucleophilic additions to an olefin-tethered borane
;
_journal_issue 6
_journal_name_full 'Chemical Science'
_journal_page_first 2123
_journal_paper_doi 10.1039/c2sc20262j
_journal_volume 3
_journal_year 2012
_chemical_formula_sum 'C28 H28 B F16 N O'
_chemical_formula_weight 709.32
_chemical_name_systematic
;
?
;
_space_group_IT_number 14
_symmetry_cell_setting monoclinic
_symmetry_space_group_name_Hall '-P 2yn'
_symmetry_space_group_name_H-M 'P 1 21/n 1'
_atom_sites_solution_hydrogens geom
_atom_sites_solution_primary direct
_atom_sites_solution_secondary difmap
_audit_creation_method SHELXL-97
_cell_angle_alpha 90.00
_cell_angle_beta 98.591(4)
_cell_angle_gamma 90.00
_cell_formula_units_Z 4
_cell_length_a 11.1411(7)
_cell_length_b 17.8797(11)
_cell_length_c 14.7969(10)
_cell_measurement_temperature 150(2)
_cell_volume 2914.5(3)
_computing_structure_refinement 'SHELXL-97 (Sheldrick, 1997)'
_computing_structure_solution 'SHELXS-97 (Sheldrick, 1990)'
_diffrn_ambient_temperature 150(2)
_diffrn_measured_fraction_theta_full 0.995
_diffrn_measured_fraction_theta_max 0.995
_diffrn_radiation_monochromator graphite
_diffrn_radiation_source 'fine-focus sealed tube'
_diffrn_radiation_type MoK\a
_diffrn_radiation_wavelength 0.71073
_diffrn_reflns_av_R_equivalents 0.0541
_diffrn_reflns_av_sigmaI/netI 0.0559
_diffrn_reflns_limit_h_max 17
_diffrn_reflns_limit_h_min -11
_diffrn_reflns_limit_k_max 26
_diffrn_reflns_limit_k_min -27
_diffrn_reflns_limit_l_max 23
_diffrn_reflns_limit_l_min -23
_diffrn_reflns_number 45488
_diffrn_reflns_theta_full 33.66
_diffrn_reflns_theta_max 33.66
_diffrn_reflns_theta_min 1.80
_exptl_absorpt_coefficient_mu 0.168
_exptl_absorpt_correction_T_max 0.9802
_exptl_absorpt_correction_T_min 0.9640
_exptl_absorpt_correction_type multi-scan
_exptl_crystal_density_diffrn 1.617
_exptl_crystal_density_method 'not measured'
_exptl_crystal_F_000 1440
_exptl_crystal_size_max 0.22
_exptl_crystal_size_mid 0.18
_exptl_crystal_size_min 0.12
_refine_diff_density_max 0.362
_refine_diff_density_min -0.283
_refine_diff_density_rms 0.055
_refine_ls_extinction_method none
_refine_ls_goodness_of_fit_ref 0.998
_refine_ls_hydrogen_treatment mixed
_refine_ls_matrix_type full
_refine_ls_number_parameters 433
_refine_ls_number_reflns 11532
_refine_ls_number_restraints 0
_refine_ls_restrained_S_all 0.998
_refine_ls_R_factor_all 0.0969
_refine_ls_R_factor_gt 0.0461
_refine_ls_shift/su_max 0.001
_refine_ls_shift/su_mean 0.000
_refine_ls_structure_factor_coef Fsqd
_refine_ls_weighting_details 'calc w=1/[\s^2^(Fo^2^)+(0.0455P)^2^+0.4424P] where P=(Fo^2^+2Fc^2^)/3'
_refine_ls_weighting_scheme calc
_refine_ls_wR_factor_gt 0.0979
_refine_ls_wR_factor_ref 0.1177
_reflns_number_gt 6876
_reflns_number_total 11532
_reflns_threshold_expression >2sigma(I)
_cod_data_source_file c2sc20262j.txt
_cod_data_source_block xz115_0m
_cod_original_sg_symbol_H-M P2(1)/n
_cod_database_code 1515191

loop_
_symmetry_equiv_pos_as_xyz
'x, y, z'
'-x+1/2, y+1/2, -z+1/2'
'-x, -y, -z'
'x-1/2, -y-1/2, z-1/2'

loop_
_atom_site_label
_atom_site_type_symbol
_atom_site_fract_x
_atom_site_fract_y
_atom_site_fract_z
_atom_site_U_iso_or_equiv
_atom_site_adp_type
_atom_site_occupancy
_atom_site_symmetry_multiplicity
_atom_site_calc_flag
_atom_site_refinement_flags
F1 F 0.19673(8) 0.42310(5) 0.75376(6) 0.0333(2) Uani 1 1 d .
F2 F 0.18273(9) 0.46340(6) 0.92492(6) 0.0466(3) Uani 1 1 d .
F3 F -0.00346(10) 0.41286(6) 1.01022(6) 0.0468(3) Uani 1 1 d .
F4 F -0.17441(9) 0.32116(5) 0.91917(6) 0.0382(2) Uani 1 1 d .
F5 F -0.16700(7) 0.28254(5) 0.74750(6) 0.02892(18) Uani 1 1 d .
F6 F 0.28736(8) 0.36650(5) 0.58159(6) 0.0324(2) Uani 1 1 d .
F7 F 0.47723(8) 0.27694(6) 0.60629(7) 0.0456(3) Uani 1 1 d .
F8 F 0.46492(9) 0.14029(6) 0.68761(7) 0.0493(3) Uani 1 1 d .
F9 F 0.25078(9) 0.09428(5) 0.73652(6) 0.0400(2) Uani 1 1 d .
F10 F 0.05690(7) 0.18268(4) 0.71256(6) 0.02772(18) Uani 1 1 d .
F11 F -0.30142(8) 0.32917(5) 0.54426(7) 0.0399(2) Uani 1 1 d .
F12 F -0.28851(8) 0.20934(5) 0.54350(7) 0.0391(2) Uani 1 1 d .
F13 F -0.32173(8) 0.26994(6) 0.41659(7) 0.0423(2) Uani 1 1 d .
F14 F -0.07842(10) 0.14823(5) 0.51166(7) 0.0410(2) Uani 1 1 d .
F15 F -0.13121(9) 0.19248(5) 0.37676(6) 0.0424(2) Uani 1 1 d .
F16 F 0.04523(8) 0.21670(5) 0.45096(6) 0.0373(2) Uani 1 1 d .
O1 O -0.07170(8) 0.28264(5) 0.59316(6) 0.01978(18) Uani 1 1 d .
N1 N 0.95120(10) 0.03905(6) 0.78007(7) 0.0195(2) Uani 1 1 d .
C1 C 0.01465(12) 0.35186(7) 0.73941(8) 0.0200(2) Uani 1 1 d .
C2 C 0.10013(13) 0.39767(8) 0.79103(9) 0.0248(3) Uani 1 1 d .
C3 C 0.09629(14) 0.41907(8) 0.88037(10) 0.0303(3) Uani 1 1 d .
C4 C 0.00294(15) 0.39344(8) 0.92338(9) 0.0316(3) Uani 1 1 d .
C5 C -0.08364(13) 0.34715(8) 0.87668(9) 0.0272(3) Uani 1 1 d .
C6 C -0.07694(12) 0.32782(7) 0.78682(9) 0.0220(3) Uani 1 1 d .
C7 C 0.15894(11) 0.27933(7) 0.64319(8) 0.0185(2) Uani 1 1 d .
C8 C 0.27061(12) 0.29876(8) 0.61935(9) 0.0229(3) Uani 1 1 d .
C9 C 0.37257(12) 0.25347(9) 0.63199(9) 0.0296(3) Uani 1 1 d .
C10 C 0.36664(13) 0.18432(9) 0.67148(10) 0.0315(3) Uani 1 1 d .
C11 C 0.25814(14) 0.16174(8) 0.69681(9) 0.0268(3) Uani 1 1 d .
C12 C 0.15923(12) 0.20885(7) 0.68242(8) 0.0210(2) Uani 1 1 d .
C13 C -0.12075(12) 0.27974(7) 0.50184(8) 0.0201(2) Uani 1 1 d .
C14 C -0.09998(14) 0.34803(8) 0.44205(9) 0.0275(3) Uani 1 1 d .
H14A H -0.1055 0.3316 0.3777 0.033 Uiso 1 1 calc R
H14B H -0.1654 0.3849 0.4454 0.033 Uiso 1 1 calc R
C15 C 0.02193(14) 0.38585(8) 0.47057(9) 0.0279(3) Uani 1 1 d .
H15A H 0.0272 0.4316 0.4337 0.034 Uiso 1 1 calc R
H15B H 0.0883 0.3517 0.4598 0.034 Uiso 1 1 calc R
C16 C 0.03517(13) 0.40613(7) 0.57195(9) 0.0239(3) Uani 1 1 d .
H16A H -0.0318 0.4398 0.5826 0.029 Uiso 1 1 calc R
H16B H 0.1128 0.4328 0.5903 0.029 Uiso 1 1 calc R
C17 C -0.25858(13) 0.27115(8) 0.50157(10) 0.0284(3) Uani 1 1 d .
C18 C -0.07206(13) 0.20890(8) 0.46018(9) 0.0263(3) Uani 1 1 d .
C19 C 0.85264(12) 0.06744(7) 0.83677(8) 0.0204(2) Uani 1 1 d .
C20 C 0.74293(13) 0.09264(8) 0.76905(9) 0.0256(3) Uani 1 1 d .
H20A H 0.6769 0.1073 0.8034 0.031 Uiso 1 1 calc R
H20B H 0.7656 0.1373 0.7359 0.031 Uiso 1 1 calc R
C21 C 0.69588(13) 0.03265(8) 0.69991(10) 0.0287(3) Uani 1 1 d .
H21A H 0.6724 -0.0124 0.7320 0.034 Uiso 1 1 calc R
H21B H 0.6234 0.0512 0.6592 0.034 Uiso 1 1 calc R
C22 C 0.79527(13) 0.01315(8) 0.64407(9) 0.0249(3) Uani 1 1 d .
H22A H 0.8147 0.0584 0.6105 0.030 Uiso 1 1 calc R
H22B H 0.7636 -0.0250 0.5981 0.030 Uiso 1 1 calc R
C23 C 0.91253(12) -0.01646(7) 0.69932(8) 0.0211(2) Uani 1 1 d .
C24 C 1.06516(13) 0.01429(9) 0.83974(10) 0.0323(3) Uani 1 1 d .
H24A H 1.0977 0.0557 0.8793 0.049 Uiso 1 1 calc R
H24B H 1.1253 -0.0010 0.8014 0.049 Uiso 1 1 calc R
H24C H 1.0469 -0.0280 0.8775 0.049 Uiso 1 1 calc R
C25 C 0.81702(14) 0.00772(8) 0.90170(9) 0.0277(3) Uani 1 1 d .
H25A H 0.7646 0.0300 0.9420 0.042 Uiso 1 1 calc R
H25B H 0.8903 -0.0124 0.9385 0.042 Uiso 1 1 calc R
H25C H 0.7733 -0.0327 0.8662 0.042 Uiso 1 1 calc R
C26 C 0.90693(14) 0.13509(8) 0.89145(9) 0.0294(3) Uani 1 1 d .
H26A H 0.8420 0.1633 0.9140 0.044 Uiso 1 1 calc R
H26B H 0.9479 0.1673 0.8520 0.044 Uiso 1 1 calc R
H26C H 0.9657 0.1180 0.9433 0.044 Uiso 1 1 calc R
C27 C 0.89894(15) -0.09574(8) 0.73407(10) 0.0306(3) Uani 1 1 d .
H27A H 0.8808 -0.1299 0.6820 0.046 Uiso 1 1 calc R
H27B H 0.8325 -0.0972 0.7707 0.046 Uiso 1 1 calc R
H27C H 0.9747 -0.1111 0.7719 0.046 Uiso 1 1 calc R
C28 C 1.01286(14) -0.01384(9) 0.63855(10) 0.0308(3) Uani 1 1 d .
H28A H 0.9841 -0.0383 0.5800 0.046 Uiso 1 1 calc R
H28B H 1.0850 -0.0399 0.6692 0.046 Uiso 1 1 calc R
H28C H 1.0334 0.0384 0.6277 0.046 Uiso 1 1 calc R
B1 B 0.03215(13) 0.33143(8) 0.63281(9) 0.0185(3) Uani 1 1 d .
HN1 H 0.9734(14) 0.0792(9) 0.7537(11) 0.027(4) Uiso 1 1 d .

loop_
_atom_site_aniso_label
_atom_site_aniso_U_11
_atom_site_aniso_U_22
_atom_site_aniso_U_33
_atom_site_aniso_U_23
_atom_site_aniso_U_13
_atom_site_aniso_U_12
F1 0.0249(4) 0.0366(5) 0.0383(5) -0.0099(4) 0.0044(4) -0.0099(4)
F2 0.0448(6) 0.0521(6) 0.0381(5) -0.0216(5) -0.0095(4) -0.0042(5)
F3 0.0630(7) 0.0570(6) 0.0201(4) -0.0088(4) 0.0051(4) 0.0146(5)
F4 0.0432(6) 0.0449(5) 0.0309(4) 0.0065(4) 0.0197(4) 0.0077(4)
F5 0.0256(4) 0.0317(4) 0.0313(4) -0.0023(3) 0.0102(3) -0.0066(3)
F6 0.0267(4) 0.0351(5) 0.0376(5) 0.0045(4) 0.0117(4) -0.0091(4)
F7 0.0181(4) 0.0728(7) 0.0487(6) -0.0071(5) 0.0146(4) -0.0016(4)
F8 0.0318(5) 0.0638(7) 0.0502(6) -0.0081(5) -0.0007(4) 0.0294(5)
F9 0.0487(6) 0.0243(4) 0.0438(5) 0.0043(4) -0.0035(4) 0.0108(4)
F10 0.0261(4) 0.0229(4) 0.0356(4) 0.0066(3) 0.0093(3) -0.0016(3)
F11 0.0222(5) 0.0406(5) 0.0573(6) -0.0152(4) 0.0071(4) 0.0071(4)
F12 0.0266(5) 0.0376(5) 0.0532(6) -0.0002(4) 0.0062(4) -0.0109(4)
F13 0.0276(5) 0.0504(6) 0.0428(5) -0.0075(4) -0.0141(4) 0.0014(4)
F14 0.0622(7) 0.0203(4) 0.0436(5) 0.0013(4) 0.0179(5) 0.0088(4)
F15 0.0510(6) 0.0427(5) 0.0306(4) -0.0167(4) -0.0033(4) 0.0060(5)
F16 0.0307(5) 0.0422(5) 0.0417(5) -0.0087(4) 0.0138(4) 0.0086(4)
O1 0.0184(4) 0.0219(4) 0.0187(4) -0.0011(3) 0.0019(3) -0.0030(3)
N1 0.0192(5) 0.0200(5) 0.0192(5) 0.0003(4) 0.0026(4) -0.0005(4)
C1 0.0195(6) 0.0188(6) 0.0214(5) -0.0020(4) 0.0026(5) 0.0039(5)
C2 0.0221(7) 0.0249(6) 0.0268(6) -0.0050(5) 0.0015(5) 0.0019(5)
C3 0.0305(8) 0.0307(7) 0.0266(6) -0.0088(6) -0.0061(6) 0.0058(6)
C4 0.0404(9) 0.0347(8) 0.0189(6) -0.0041(6) 0.0013(6) 0.0145(7)
C5 0.0299(8) 0.0294(7) 0.0240(6) 0.0044(5) 0.0096(6) 0.0109(6)
C6 0.0219(6) 0.0208(6) 0.0232(6) 0.0001(5) 0.0028(5) 0.0037(5)
C7 0.0179(6) 0.0208(6) 0.0172(5) -0.0026(4) 0.0040(4) -0.0003(5)
C8 0.0203(6) 0.0284(7) 0.0209(6) -0.0025(5) 0.0056(5) -0.0025(5)
C9 0.0166(7) 0.0475(9) 0.0258(6) -0.0081(6) 0.0061(5) 0.0000(6)
C10 0.0228(7) 0.0418(8) 0.0282(7) -0.0087(6) -0.0014(6) 0.0155(6)
C11 0.0322(8) 0.0231(6) 0.0238(6) -0.0014(5) -0.0002(5) 0.0077(5)
C12 0.0194(6) 0.0219(6) 0.0218(5) -0.0020(5) 0.0036(5) 0.0007(5)
C13 0.0186(6) 0.0202(6) 0.0208(5) -0.0016(5) 0.0009(5) 0.0014(5)
C14 0.0314(8) 0.0250(6) 0.0246(6) 0.0045(5) -0.0012(5) 0.0020(6)
C15 0.0329(8) 0.0239(6) 0.0273(6) 0.0077(5) 0.0053(6) -0.0022(6)
C16 0.0238(7) 0.0183(6) 0.0297(6) 0.0007(5) 0.0041(5) -0.0014(5)
C17 0.0231(7) 0.0268(7) 0.0338(7) -0.0067(6) -0.0011(6) 0.0009(5)
C18 0.0294(7) 0.0258(7) 0.0237(6) -0.0029(5) 0.0043(5) 0.0028(5)
C19 0.0211(6) 0.0209(6) 0.0199(5) -0.0009(4) 0.0053(5) 0.0002(5)
C20 0.0235(7) 0.0249(6) 0.0282(6) -0.0027(5) 0.0032(5) 0.0066(5)
C21 0.0195(7) 0.0320(7) 0.0323(7) -0.0048(6) -0.0040(5) 0.0051(5)
C22 0.0269(7) 0.0260(6) 0.0203(6) -0.0016(5) -0.0018(5) 0.0029(5)
C23 0.0232(7) 0.0182(6) 0.0216(6) -0.0030(4) 0.0026(5) 0.0017(5)
C24 0.0202(7) 0.0462(9) 0.0288(7) -0.0009(6) -0.0025(5) 0.0054(6)
C25 0.0311(8) 0.0296(7) 0.0239(6) 0.0021(5) 0.0089(5) -0.0029(6)
C26 0.0363(8) 0.0274(7) 0.0253(6) -0.0070(5) 0.0068(6) -0.0054(6)
C27 0.0354(8) 0.0199(6) 0.0363(7) 0.0001(6) 0.0044(6) 0.0033(6)
C28 0.0310(8) 0.0348(8) 0.0284(7) -0.0049(6) 0.0102(6) 0.0052(6)
B1 0.0173(7) 0.0170(6) 0.0212(6) -0.0019(5) 0.0034(5) -0.0010(5)

loop_
_atom_type_symbol
_atom_type_description
_atom_type_scat_dispersion_real
_atom_type_scat_dispersion_imag
_atom_type_scat_source
C C 0.0033 0.0016 'International Tables Vol C Tables 4.2.6.8 and 6.1.1.4'
H H 0.0000 0.0000 'International Tables Vol C Tables 4.2.6.8 and 6.1.1.4'
N N 0.0061 0.0033 'International Tables Vol C Tables 4.2.6.8 and 6.1.1.4'
O O 0.0106 0.0060 'International Tables Vol C Tables 4.2.6.8 and 6.1.1.4'
B B 0.0013 0.0007 'International Tables Vol C Tables 4.2.6.8 and 6.1.1.4'
F F 0.0171 0.0103 'International Tables Vol C Tables 4.2.6.8 and 6.1.1.4'

loop_
_geom_angle_atom_site_label_1
_geom_angle_atom_site_label_2
_geom_angle_atom_site_label_3
_geom_angle
C13 O1 B1 125.11(10)
C24 N1 C19 112.36(10)
C24 N1 C23 112.00(10)
C19 N1 C23 118.75(10)
C6 C1 C2 113.46(12)
C6 C1 B1 127.68(11)
C2 C1 B1 118.86(11)
F1 C2 C3 115.78(12)
F1 C2 C1 119.46(12)
C3 C2 C1 124.75(14)
F2 C3 C4 120.39(13)
F2 C3 C2 120.70(14)
C4 C3 C2 118.90(13)
F3 C4 C5 120.16(14)
F3 C4 C3 120.54(14)
C5 C4 C3 119.30(13)
F4 C5 C4 119.38(12)
F4 C5 C6 120.79(13)
C4 C5 C6 119.83(13)
F5 C6 C5 114.79(12)
F5 C6 C1 121.46(11)
C5 C6 C1 123.75(13)
C8 C7 C12 112.81(12)
C8 C7 B1 127.72(11)
C12 C7 B1 119.43(11)
F6 C8 C9 114.62(12)
F6 C8 C7 120.76(12)
C9 C8 C7 124.61(13)
F7 C9 C10 119.97(13)
F7 C9 C8 120.47(14)
C10 C9 C8 119.56(13)
F8 C10 C9 120.96(14)
F8 C10 C11 120.37(15)
C9 C10 C11 118.64(13)
F9 C11 C12 120.96(13)
F9 C11 C10 119.54(13)
C12 C11 C10 119.50(13)
F10 C12 C11 115.26(12)
F10 C12 C7 119.83(11)
C11 C12 C7 124.88(12)
O1 C13 C18 108.09(10)
O1 C13 C17 104.74(10)
C18 C13 C17 109.06(11)
O1 C13 C14 117.35(11)
C18 C13 C14 109.17(11)
C17 C13 C14 108.14(11)
C15 C14 C13 113.37(11)
C14 C15 C16 109.23(12)
C15 C16 B1 110.13(11)
F12 C17 F11 106.91(12)
F12 C17 F13 106.80(11)
F11 C17 F13 106.25(12)
F12 C17 C13 113.53(11)
F11 C17 C13 110.27(11)
F13 C17 C13 112.65(12)
F14 C18 F16 106.17(11)
F14 C18 F15 106.66(11)
F16 C18 F15 106.32(11)
F14 C18 C13 112.83(11)
F16 C18 C13 111.19(11)
F15 C18 C13 113.18(11)
C25 C19 C20 111.16(11)
C25 C19 C26 109.85(11)
C20 C19 C26 109.16(11)
C25 C19 N1 112.33(11)
C20 C19 N1 107.52(10)
C26 C19 N1 106.67(10)
C21 C20 C19 113.26(11)
C22 C21 C20 108.79(12)
C21 C22 C23 115.03(11)
C27 C23 C22 112.50(12)
C27 C23 C28 110.10(11)
C22 C23 C28 108.35(11)
C27 C23 N1 111.27(10)
C22 C23 N1 107.75(10)
C28 C23 N1 106.65(11)
O1 B1 C16 110.05(10)
O1 B1 C1 107.89(10)
C16 B1 C1 111.32(10)
O1 B1 C7 107.63(10)
C16 B1 C7 115.00(11)
C1 B1 C7 104.59(10)

loop_
_geom_bond_atom_site_label_1
_geom_bond_atom_site_label_2
_geom_bond_distance
F1 C2 1.3588(16)
F2 C3 1.3419(17)
F3 C4 1.3431(15)
F4 C5 1.3505(17)
F5 C6 1.3513(16)
F6 C8 1.3583(16)
F7 C9 1.3464(16)
F8 C10 1.3408(16)
F9 C11 1.3495(16)
F10 C12 1.3674(15)
F11 C17 1.3389(16)
F12 C17 1.3340(17)
F13 C17 1.3463(16)
F14 C18 1.3335(16)
F15 C18 1.3421(16)
F16 C18 1.3413(17)
O1 C13 1.3807(14)
O1 B1 1.4971(16)
N1 C24 1.5010(17)
N1 C19 1.5629(17)
N1 C23 1.5634(16)
C1 C6 1.3899(19)
C1 C2 1.3942(18)
C1 B1 1.6588(19)
C2 C3 1.3830(19)
C3 C4 1.376(2)
C4 C5 1.376(2)
C5 C6 1.3867(18)
C7 C8 1.3871(18)
C7 C12 1.3872(18)
C7 B1 1.6798(19)
C8 C9 1.385(2)
C9 C10 1.373(2)
C10 C11 1.378(2)
C11 C12 1.3781(18)
C13 C18 1.5422(18)
C13 C17 1.543(2)
C13 C14 1.5454(18)
C14 C15 1.519(2)
C15 C16 1.5288(19)
C16 B1 1.6139(19)
C19 C25 1.5279(18)
C19 C20 1.5282(18)
C19 C26 1.5289(18)
C20 C21 1.5204(19)
C21 C22 1.518(2)
C22 C23 1.5285(18)
C23 C27 1.5232(19)
C23 C28 1.5364(19)
